data_7135433
loop_
_publ_author_name
'Luo, Xian-Bing'
'Wu, Xia-Die'
'Wang, Lei'
'Li, Zhifang'
'Hou, Zhong-Wei'

_publ_section_title
;
 Regioselective electrochemical 7-<i>endo-dig</i> selenocyclization of
 <i>N</i>-benzyl propiolamides to access selenated
 benzo[<i>c</i>]azepinones.
;
_journal_issue 14
_journal_name_full 'Chemical communications (Cambridge, England)'
_journal_page_first 4346
_journal_page_last 4349
_journal_paper_doi 10.1039/d5cc06757j
_journal_volume 62
_journal_year 2026
_chemical_formula_moiety 'C27 H27 N O2 Se'
_chemical_formula_sum 'C27 H27 N O2 Se'
_chemical_formula_weight 476.480
_space_group_crystal_system monoclinic
_space_group_IT_number 15
_space_group_name_Hall '-C 2yc'
_space_group_name_H-M_alt 'C 1 2/c 1'
_symmetry_Int_Tables_number 15
_atom_sites_solution_primary iterative
_audit_creation_date 2025-04-24
_audit_creation_method
;
Olex2 1.5-alpha
(compiled 2025.04.05 svn.rf049d14d for OlexSys, GUI svn.r7221)
;
_audit_update_record
;
2025-05-28 deposited with the CCDC.	2026-01-29 downloaded from the CCDC.
;
_cell_angle_alpha 90
_cell_angle_beta 100.312(1)
_cell_angle_gamma 90
_cell_formula_units_Z 8
_cell_length_a 24.2397(4)
_cell_length_b 6.6540(1)
_cell_length_c 30.0658(4)
_cell_measurement_reflns_used 9889
_cell_measurement_temperature 297.0
_cell_volume 4771.01(12)
_computing_cell_refinement 'SAINT V8.40B (?, 2016)'
_computing_data_reduction 'SAINT V8.40B (?, 2016)'
_computing_molecular_graphics 'Olex2 1.5-alpha (Dolomanov et al., 2009)'
_computing_publication_material 'Olex2 1.5-alpha (Dolomanov et al., 2009)'
_computing_structure_refinement 'olex2.refine 1.5-alpha (Bourhis et al., 2015)'
_computing_structure_solution 'olex2.solve 1.5-alpha (Bourhis et al., 2015)'
_diffrn_ambient_temperature 297.0
_diffrn_measured_fraction_theta_full 0.9949
_diffrn_measured_fraction_theta_max 0.9933
_diffrn_measurement_device_type 'CCD area detector'
_diffrn_measurement_method 'phi and omega scans'
_diffrn_radiation_monochromator graphite
_diffrn_radiation_type 'Cu K\a'
_diffrn_radiation_wavelength 1.54178
_diffrn_reflns_av_R_equivalents 0.0391
_diffrn_reflns_av_unetI/netI 0.0295
_diffrn_reflns_Laue_measured_fraction_full 0.9949
_diffrn_reflns_Laue_measured_fraction_max 0.9933
_diffrn_reflns_limit_h_max 28
_diffrn_reflns_limit_h_min -28
_diffrn_reflns_limit_k_max 7
_diffrn_reflns_limit_k_min -8
_diffrn_reflns_limit_l_max 36
_diffrn_reflns_limit_l_min -36
_diffrn_reflns_number 26309
_diffrn_reflns_point_group_measured_fraction_full 0.9949
_diffrn_reflns_point_group_measured_fraction_max 0.9933
_diffrn_reflns_theta_full 67.6786
_diffrn_reflns_theta_max 68.33
_diffrn_reflns_theta_min 5.16
_diffrn_source_current 1.1
_diffrn_source_power 0.05500000000000001
_diffrn_source_voltage 50.0
_exptl_absorpt_coefficient_mu 2.301
_exptl_absorpt_correction_T_max 0.7531
_exptl_absorpt_correction_T_min 0.4666
_exptl_absorpt_correction_type multi-scan
_exptl_absorpt_process_details
;
SADABS-2016/2 (Bruker,2016/2) was used for absorption correction.
wR2(int) was 0.1299 before and 0.0532 after correction.
The Ratio of minimum to maximum transmission is 0.6196.
The \l/2 correction factor is Not present.
;
_exptl_crystal_colour colourless
_exptl_crystal_colour_primary colourless
_exptl_crystal_density_diffrn 1.327
_exptl_crystal_description block
_exptl_crystal_F_000 1967.077
_exptl_crystal_size_max 0.2
_exptl_crystal_size_mid 0.18
_exptl_crystal_size_min 0.17
_refine_diff_density_max 0.2330
_refine_diff_density_min -0.2877
_refine_diff_density_rms 0.0571
_refine_ls_d_res_high 0.8295
_refine_ls_d_res_low 8.5640
_refine_ls_goodness_of_fit_ref 1.0429
_refine_ls_hydrogen_treatment constr
_refine_ls_matrix_type full
_refine_ls_number_constraints 45
_refine_ls_number_parameters 284
_refine_ls_number_reflns 4324
_refine_ls_number_restraints 0
_refine_ls_restrained_S_all 1.0429
_refine_ls_R_factor_all 0.0313
_refine_ls_R_factor_gt 0.0288
_refine_ls_shift/su_max 0.0001
_refine_ls_shift/su_mean 0.0000
_refine_ls_structure_factor_coef Fsqd
_refine_ls_weighting_details 'w=1/[\s^2^(Fo^2^)+(0.0288P)^2^+4.2234P] where P=(Fo^2^+2Fc^2^)/3'
_refine_ls_weighting_scheme calc
_refine_ls_wR_factor_gt 0.0739
_refine_ls_wR_factor_ref 0.0753
_reflns_Friedel_coverage 0.0
_reflns_limit_h_max 28
_reflns_limit_h_min -28
_reflns_limit_k_max 8
_reflns_limit_k_min 0
_reflns_limit_l_max 36
_reflns_limit_l_min 0
_reflns_number_gt 4067
_reflns_number_total 4324
_reflns_threshold_expression I>=2u(I)
_cod_data_source_file d5cc06757j2.cif
_cod_data_source_block 1_CCDC2
_cod_database_code 7135433
_olex2_refinement_description
;
1. Fixed Uiso
 At 1.2 times of:
  All C(H) groups, All C(H,H) groups
 At 1.5 times of:
  All C(H,H,H) groups
2.a Secondary CH2 refined with riding coordinates:
 C21(H21a,H21b)
2.b Aromatic/amide H refined with riding coordinates:
 C19(H19), C16(H16), C14(H14), C17(H17), C5(H5), C1(H1), C10(H10), C13(H13),
 C12(H12), C4(H4), C3(H3), C2(H2), C11(H11)
2.c Idealised Me refined as rotating group:
 C22(H22a,H22b,H22c), C24(H24a,H24b,H24c), C23(H23a,H23b,H23c), C26(H26a,H26b,
 H26c)
;
_olex2_submission_special_instructions 'No special instructions were received'

loop_
_space_group_symop_id
_space_group_symop_operation_xyz
1 x,y,z
2 -x,y,-z+1/2
3 -x,-y,-z
4 x,-y,z-1/2
5 x+1/2,y+1/2,z
6 -x+1/2,y+1/2,-z+1/2
7 -x+1/2,-y+1/2,-z
8 x+1/2,-y+1/2,z-1/2

loop_
_atom_site_label
_atom_site_type_symbol
_atom_site_fract_x
_atom_site_fract_y
_atom_site_fract_z
_atom_site_U_iso_or_equiv
_atom_site_adp_type
_atom_site_occupancy
_atom_site_refinement_flags_posn
Se1 Se 0.542562(8) 0.87865(3) 0.574791(7) 0.05193(9) Uani 1.000000 .
O1 O 0.67377(5) 0.82823(19) 0.59693(5) 0.0513(3) Uani 1.000000 .
N1 N 0.66928(6) 0.4872(2) 0.59628(5) 0.0417(3) Uani 1.000000 .
O2 O 0.68047(6) -0.0304(2) 0.75278(5) 0.0629(4) Uani 1.000000 .
C005 C 0.64829(7) 0.6718(3) 0.60074(5) 0.0386(4) Uani 1.000000 .
C20 C 0.63241(7) 0.2949(3) 0.65430(5) 0.0378(4) Uani 1.000000 .
C7 C 0.58978(7) 0.6870(3) 0.61116(6) 0.0384(4) Uani 1.000000 .
C15 C 0.60250(7) 0.4393(3) 0.67413(5) 0.0388(4) Uani 1.000000 .
C8 C 0.57222(7) 0.6019(3) 0.64693(6) 0.0394(4) Uani 1.000000 .
C9 C 0.51857(7) 0.6719(3) 0.66002(6) 0.0438(4) Uani 1.000000 .
C21 C 0.63519(7) 0.3130(3) 0.60483(5) 0.0399(4) Uani 1.000000 .
H21a H 0.59756(7) 0.3274(3) 0.58758(5) 0.0479(4) Uiso 1.000000 R
H21b H 0.65132(7) 0.1914(3) 0.59480(5) 0.0479(4) Uiso 1.000000 R
C19 C 0.65854(7) 0.1355(3) 0.67948(6) 0.0425(4) Uani 1.000000 .
H19 H 0.67781(7) 0.0394(3) 0.66580(6) 0.0510(5) Uiso 1.000000 R
C18 C 0.65589(7) 0.1196(3) 0.72512(6) 0.0454(4) Uani 1.000000 .
C6 C 0.56831(8) 0.8316(3) 0.51893(6) 0.0492(4) Uani 1.000000 .
C16 C 0.59983(8) 0.4178(3) 0.72019(6) 0.0472(4) Uani 1.000000 .
H16 H 0.57960(8) 0.5104(3) 0.73397(6) 0.0567(5) Uiso 1.000000 R
C14 C 0.47342(8) 0.5428(4) 0.65637(7) 0.0564(5) Uani 1.000000 .
H14 H 0.47660(8) 0.4113(4) 0.64666(7) 0.0676(6) Uiso 1.000000 R
C17 C 0.62670(8) 0.2617(3) 0.74521(6) 0.0507(5) Uani 1.000000 .
H17 H 0.62523(8) 0.2517(3) 0.77583(6) 0.0608(5) Uiso 1.000000 R
C25 C 0.72846(8) 0.4644(3) 0.58745(7) 0.0509(5) Uani 1.000000 .
C5 C 0.58687(9) 0.9909(4) 0.49620(7) 0.0595(5) Uani 1.000000 .
H5 H 0.58853(9) 1.1191(4) 0.50867(7) 0.0714(6) Uiso 1.000000 R
C1 C 0.56609(11) 0.6430(4) 0.50013(8) 0.0693(6) Uani 1.000000 .
H1 H 0.55323(11) 0.5351(4) 0.51510(8) 0.0831(7) Uiso 1.000000 R
C10 C 0.51357(9) 0.8652(3) 0.67557(8) 0.0622(6) Uani 1.000000 .
H10 H 0.54388(9) 0.9528(3) 0.67819(8) 0.0747(7) Uiso 1.000000 R
C13 C 0.42317(9) 0.6099(4) 0.66726(8) 0.0726(7) Uani 1.000000 .
H13 H 0.39246(9) 0.5239(4) 0.66401(8) 0.0871(8) Uiso 1.000000 R
C12 C 0.41856(10) 0.8020(5) 0.68275(8) 0.0749(7) Uani 1.000000 .
H12 H 0.38491(10) 0.8458(5) 0.69016(8) 0.0898(9) Uiso 1.000000 R
C22 C 0.70921(10) -0.1838(4) 0.73368(9) 0.0698(6) Uani 1.000000 .
H22a H 0.6838(2) -0.2495(19) 0.7100(4) 0.1047(9) Uiso 1.000000 GR
H22b H 0.7396(5) -0.1261(5) 0.7215(6) 0.1047(9) Uiso 1.000000 GR
H22c H 0.7237(7) -0.2801(15) 0.75660(16) 0.1047(9) Uiso 1.000000 GR
C24 C 0.73223(10) 0.5667(4) 0.54294(8) 0.0756(7) Uani 1.000000 .
H24a H 0.7057(6) 0.507(2) 0.51910(13) 0.1134(11) Uiso 1.000000 GR
H24b H 0.7239(8) 0.7071(7) 0.5450(2) 0.1134(11) Uiso 1.000000 GR
H24c H 0.7694(3) 0.551(3) 0.5366(3) 0.1134(11) Uiso 1.000000 GR
C4 C 0.60294(10) 0.9600(4) 0.45503(8) 0.0710(6) Uani 1.000000 .
H4 H 0.61515(10) 1.0679(4) 0.43966(8) 0.0852(8) Uiso 1.000000 R
C3 C 0.60102(11) 0.7728(5) 0.43680(8) 0.0802(7) Uani 1.000000 .
H3 H 0.61205(11) 0.7529(5) 0.40905(8) 0.0963(9) Uiso 1.000000 R
C2 C 0.58285(14) 0.6128(4) 0.45915(9) 0.0850(8) Uani 1.000000 .
H2 H 0.58185(14) 0.4846(4) 0.44672(9) 0.1020(10) Uiso 1.000000 R
C11 C 0.46382(11) 0.9296(4) 0.68728(9) 0.0777(7) Uani 1.000000 .
H11 H 0.46099(11) 1.0592(4) 0.69822(9) 0.0933(8) Uiso 1.000000 R
C23 C 0.76920(10) 0.5585(5) 0.62603(9) 0.0879(9) Uani 1.000000 .
H23a H 0.7624(6) 0.7006(7) 0.6268(5) 0.1319(13) Uiso 1.000000 GR
H23b H 0.7640(6) 0.499(2) 0.65411(12) 0.1319(13) Uiso 1.000000 GR
H23c H 0.80693(10) 0.535(3) 0.6216(4) 0.1319(13) Uiso 1.000000 GR
C26 C 0.74317(13) 0.2434(4) 0.58381(14) 0.1145(14) Uani 1.000000 .
H26a H 0.7419(12) 0.1774(10) 0.6120(3) 0.172(2) Uiso 1.000000 GR
H26b H 0.7167(7) 0.1815(11) 0.5602(6) 0.172(2) Uiso 1.000000 GR
H26c H 0.7802(5) 0.2318(4) 0.5769(10) 0.172(2) Uiso 1.000000 GR

loop_
_atom_site_aniso_label
_atom_site_aniso_U_11
_atom_site_aniso_U_22
_atom_site_aniso_U_33
_atom_site_aniso_U_12
_atom_site_aniso_U_13
_atom_site_aniso_U_23
Se1 0.04806(13) 0.05263(16) 0.05685(14) 0.01475(9) 0.01412(9) 0.01151(9)
O1 0.0481(7) 0.0351(7) 0.0744(9) -0.0032(6) 0.0213(6) 0.0010(6)
N1 0.0438(8) 0.0333(8) 0.0533(8) 0.0026(6) 0.0230(6) 0.0028(6)
O2 0.0650(9) 0.0640(10) 0.0592(8) 0.0121(7) 0.0101(7) 0.0206(7)
C005 0.0400(9) 0.0374(10) 0.0400(8) 0.0008(7) 0.0117(7) 0.0022(7)
C20 0.0385(8) 0.0346(9) 0.0418(8) -0.0055(7) 0.0112(7) 0.0002(7)
C7 0.0380(8) 0.0336(9) 0.0443(9) 0.0033(7) 0.0091(7) -0.0001(7)
C15 0.0387(8) 0.0386(9) 0.0409(8) -0.0017(7) 0.0118(7) -0.0008(7)
C8 0.0390(8) 0.0388(10) 0.0416(8) 0.0009(7) 0.0108(7) -0.0039(7)
C9 0.0404(9) 0.0513(11) 0.0413(9) 0.0063(8) 0.0115(7) 0.0026(8)
C21 0.0484(9) 0.0317(9) 0.0429(9) -0.0011(7) 0.0169(7) -0.0015(7)
C19 0.0414(9) 0.0363(10) 0.0513(10) -0.0017(7) 0.0122(7) 0.0013(7)
C18 0.0410(9) 0.0466(11) 0.0480(9) -0.0038(8) 0.0061(7) 0.0102(8)
C6 0.0418(9) 0.0558(12) 0.0478(10) 0.0041(8) 0.0023(7) 0.0069(9)
C16 0.0476(10) 0.0535(11) 0.0431(9) 0.0034(8) 0.0148(7) -0.0014(8)
C14 0.0505(11) 0.0626(14) 0.0598(11) -0.0021(10) 0.0203(9) 0.0034(10)
C17 0.0535(10) 0.0595(13) 0.0402(9) -0.0006(9) 0.0114(8) 0.0065(8)
C25 0.0451(10) 0.0490(11) 0.0656(12) 0.0076(8) 0.0285(9) 0.0077(9)
C5 0.0588(12) 0.0598(14) 0.0603(12) -0.0001(10) 0.0112(9) 0.0089(10)
C1 0.0828(16) 0.0647(16) 0.0590(13) -0.0087(12) 0.0092(11) 0.0014(11)
C10 0.0538(12) 0.0622(14) 0.0748(14) 0.0054(10) 0.0226(10) -0.0113(11)
C13 0.0465(11) 0.103(2) 0.0724(14) -0.0051(12) 0.0212(10) 0.0134(14)
C12 0.0583(13) 0.103(2) 0.0702(14) 0.0284(14) 0.0313(11) 0.0112(14)
C22 0.0700(14) 0.0500(13) 0.0850(16) 0.0108(11) 0.0019(12) 0.0145(12)
C24 0.0657(14) 0.103(2) 0.0678(14) 0.0087(13) 0.0381(12) 0.0154(14)
C4 0.0681(14) 0.0857(18) 0.0610(13) -0.0094(13) 0.0168(11) 0.0130(13)
C3 0.0774(16) 0.111(2) 0.0546(13) -0.0022(15) 0.0170(11) -0.0070(14)
C2 0.111(2) 0.081(2) 0.0626(14) -0.0006(16) 0.0144(14) -0.0157(13)
C11 0.0730(16) 0.0796(17) 0.0879(17) 0.0233(14) 0.0345(13) -0.0104(14)
C23 0.0438(12) 0.137(3) 0.0818(16) 0.0149(14) 0.0075(11) 0.0048(17)
C26 0.096(2) 0.0568(17) 0.219(4) 0.0236(15) 0.105(2) 0.016(2)

loop_
_atom_type_symbol
_atom_type_scat_dispersion_real
_atom_type_scat_dispersion_imag
_atom_type_scat_Cromer_Mann_a1
_atom_type_scat_Cromer_Mann_a2
_atom_type_scat_Cromer_Mann_a3
_atom_type_scat_Cromer_Mann_a4
_atom_type_scat_Cromer_Mann_b1
_atom_type_scat_Cromer_Mann_b2
_atom_type_scat_Cromer_Mann_b3
_atom_type_scat_Cromer_Mann_b4
_atom_type_scat_Cromer_Mann_c
_atom_type_scat_source
_atom_type_scat_dispersion_source
C 0.01788 0.00908 2.31000 1.02000 1.58860 0.86500 20.84390 10.20750 0.56870 51.65120 0.21560 'International Tables Volume C Table 6.1.1.4 (pp. 500-502)' 'Brennan, Cowan, Rev. Sci. Instrum., 1992, 63, 850'
H 0.00000 0.00000 0.49300 0.32291 0.14019 0.04081 10.51090 26.12570 3.14236 57.79970 0.00304 'International Tables Volume C Table 6.1.1.4 (pp. 500-502)' 'Brennan, Cowan, Rev. Sci. Instrum., 1992, 63, 850'
N 0.03110 0.01806 12.21260 3.13220 2.01250 1.16630 0.00570 9.89330 28.99750 0.58260 -11.52900 'International Tables Volume C Table 6.1.1.4 (pp. 500-502)' 'Brennan, Cowan, Rev. Sci. Instrum., 1992, 63, 850'
O 0.04960 0.03233 3.04850 2.28680 1.54630 0.86700 13.27710 5.70110 0.32390 32.90890 0.25080 'International Tables Volume C Table 6.1.1.4 (pp. 500-502)' 'Brennan, Cowan, Rev. Sci. Instrum., 1992, 63, 850'
Se -0.78789 1.13956 17.00060 5.81960 3.97310 4.35430 2.40980 0.27260 15.23720 43.81630 2.84090 'International Tables Volume C Table 6.1.1.4 (pp. 500-502)' 'Brennan, Cowan, Rev. Sci. Instrum., 1992, 63, 850'

loop_
_geom_angle_atom_site_label_1
_geom_angle_atom_site_label_2
_geom_angle_atom_site_label_3
_geom_angle
_geom_angle_site_symmetry_1
_geom_angle_site_symmetry_3
_geom_angle_publ_flag
C6 Se1 C7 97.82(7) . . ?
C21 N1 C005 117.86(13) . . ?
C25 N1 C005 119.77(14) . . ?
C25 N1 C21 122.09(14) . . ?
C22 O2 C18 118.24(16) . . ?
N1 C005 O1 124.06(15) . . ?
C7 C005 O1 118.04(15) . . ?
C7 C005 N1 117.90(15) . . ?
C21 C20 C15 118.94(15) . . ?
C19 C20 C15 120.85(15) . . ?
C19 C20 C21 120.21(15) . . ?
C005 C7 Se1 114.39(11) . . ?
C8 C7 Se1 119.46(12) . . ?
C8 C7 C005 125.39(15) . . ?
C8 C15 C20 120.88(14) . . ?
C16 C15 C20 117.94(16) . . ?
C16 C15 C8 121.10(15) . . ?
C15 C8 C7 123.67(15) . . ?
C9 C8 C7 119.41(15) . . ?
C9 C8 C15 116.91(14) . . ?
C14 C9 C8 119.92(18) . . ?
C10 C9 C8 120.74(17) . . ?
C10 C9 C14 119.34(18) . . ?
C20 C21 N1 111.17(14) . . ?
H21a C21 N1 109.40(9) . . ?
H21a C21 C20 109.40(9) . . ?
H21b C21 N1 109.40(8) . . ?
H21b C21 C20 109.40(10) . . ?
H21b C21 H21a 108.0 . . ?
H19 C19 C20 120.01(10) . . ?
C18 C19 C20 119.97(17) . . ?
C18 C19 H19 120.01(11) . . ?
C19 C18 O2 124.40(17) . . ?
C17 C18 O2 115.80(16) . . ?
C17 C18 C19 119.80(17) . . ?
C5 C6 Se1 119.63(16) . . ?
C1 C6 Se1 120.94(16) . . ?
C1 C6 C5 119.4(2) . . ?
H16 C16 C15 119.51(11) . . ?
C17 C16 C15 120.98(17) . . ?
C17 C16 H16 119.51(11) . . ?
H14 C14 C9 120.09(12) . . ?
C13 C14 C9 119.8(2) . . ?
C13 C14 H14 120.09(15) . . ?
C16 C17 C18 120.43(16) . . ?
H17 C17 C18 119.78(10) . . ?
H17 C17 C16 119.78(11) . . ?
C24 C25 N1 108.56(16) . . ?
C23 C25 N1 109.40(16) . . ?
C23 C25 C24 110.8(2) . . ?
C26 C25 N1 110.58(17) . . ?
C26 C25 C24 108.6(2) . . ?
C26 C25 C23 109.0(2) . . ?
H5 C5 C6 119.99(13) . . ?
C4 C5 C6 120.0(2) . . ?
C4 C5 H5 119.99(15) . . ?
H1 C1 C6 119.85(13) . . ?
C2 C1 C6 120.3(2) . . ?
C2 C1 H1 119.85(17) . . ?
H10 C10 C9 119.74(12) . . ?
C11 C10 C9 120.5(2) . . ?
C11 C10 H10 119.74(16) . . ?
H13 C13 C14 119.77(15) . . ?
C12 C13 C14 120.5(2) . . ?
C12 C13 H13 119.77(14) . . ?
H12 C12 C13 120.09(14) . . ?
C11 C12 C13 119.8(2) . . ?
C11 C12 H12 120.09(14) . . ?
H22a C22 O2 109.5 . . ?
H22b C22 O2 109.5 . . ?
H22b C22 H22a 109.5 . . ?
H22c C22 O2 109.5 . . ?
H22c C22 H22a 109.5 . . ?
H22c C22 H22b 109.5 . . ?
H24a C24 C25 109.5 . . ?
H24b C24 C25 109.5 . . ?
H24b C24 H24a 109.5 . . ?
H24c C24 C25 109.5 . . ?
H24c C24 H24a 109.5 . . ?
H24c C24 H24b 109.5 . . ?
H4 C4 C5 119.86(15) . . ?
C3 C4 C5 120.3(2) . . ?
C3 C4 H4 119.86(15) . . ?
H3 C3 C4 119.85(15) . . ?
C2 C3 C4 120.3(2) . . ?
C2 C3 H3 119.85(16) . . ?
C3 C2 C1 119.7(3) . . ?
H2 C2 C1 120.14(17) . . ?
H2 C2 C3 120.14(16) . . ?
C12 C11 C10 120.0(2) . . ?
H11 C11 C10 119.99(16) . . ?
H11 C11 C12 119.99(14) . . ?
H23a C23 C25 109.5 . . ?
H23b C23 C25 109.5 . . ?
H23b C23 H23a 109.5 . . ?
H23c C23 C25 109.5 . . ?
H23c C23 H23a 109.5 . . ?
H23c C23 H23b 109.5 . . ?
H26a C26 C25 109.5 . . ?
H26b C26 C25 109.5 . . ?
H26b C26 H26a 109.5 . . ?
H26c C26 C25 109.5 . . ?
H26c C26 H26a 109.5 . . ?
H26c C26 H26b 109.5 . . ?

loop_
_geom_bond_atom_site_label_1
_geom_bond_atom_site_label_2
_geom_bond_distance
_geom_bond_site_symmetry_2
_geom_bond_publ_flag
Se1 C7 1.9192(17) . ?
Se1 C6 1.9192(19) . ?
O1 C005 1.226(2) . ?
N1 C005 1.345(2) . ?
N1 C21 1.472(2) . ?
N1 C25 1.513(2) . ?
O2 C18 1.365(2) . ?
O2 C22 1.415(3) . ?
C005 C7 1.510(2) . ?
C20 C15 1.400(2) . ?
C20 C21 1.506(2) . ?
C20 C19 1.388(2) . ?
C7 C8 1.350(2) . ?
C15 C8 1.471(2) . ?
C15 C16 1.405(2) . ?
C8 C9 1.499(2) . ?
C9 C14 1.380(3) . ?
C9 C10 1.382(3) . ?
C21 H21a 0.9700 . ?
C21 H21b 0.9700 . ?
C19 H19 0.9300 . ?
C19 C18 1.389(3) . ?
C18 C17 1.383(3) . ?
C6 C5 1.379(3) . ?
C6 C1 1.374(3) . ?
C16 H16 0.9300 . ?
C16 C17 1.376(3) . ?
C14 H14 0.9300 . ?
C14 C13 1.390(3) . ?
C17 H17 0.9300 . ?
C25 C24 1.519(3) . ?
C25 C23 1.518(3) . ?
C25 C26 1.522(3) . ?
C5 H5 0.9300 . ?
C5 C4 1.378(3) . ?
C1 H1 0.9300 . ?
C1 C2 1.379(4) . ?
C10 H10 0.9300 . ?
C10 C11 1.383(3) . ?
C13 H13 0.9300 . ?
C13 C12 1.372(4) . ?
C12 H12 0.9300 . ?
C12 C11 1.375(4) . ?
C22 H22a 0.9600 . ?
C22 H22b 0.9600 . ?
C22 H22c 0.9600 . ?
C24 H24a 0.9600 . ?
C24 H24b 0.9600 . ?
C24 H24c 0.9600 . ?
C4 H4 0.9300 . ?
C4 C3 1.359(4) . ?
C3 H3 0.9300 . ?
C3 C2 1.373(4) . ?
C2 H2 0.9300 . ?
C11 H11 0.9300 . ?
C23 H23a 0.9600 . ?
C23 H23b 0.9600 . ?
C23 H23c 0.9600 . ?
C26 H26a 0.9600 . ?
C26 H26b 0.9600 . ?
C26 H26c 0.9600 . ?

loop_
_geom_torsion_atom_site_label_1
_geom_torsion_atom_site_label_2
_geom_torsion_atom_site_label_3
_geom_torsion_atom_site_label_4
_geom_torsion
_geom_torsion_site_symmetry_1
_geom_torsion_site_symmetry_2
_geom_torsion_site_symmetry_3
_geom_torsion_site_symmetry_4
_geom_torsion_publ_flag
Se1 C7 C005 O1 46.60(14) . . . . ?
Se1 C7 C005 N1 -133.52(12) . . . . ?
Se1 C7 C8 C15 173.68(12) . . . . ?
Se1 C7 C8 C9 -5.38(16) . . . . ?
Se1 C6 C5 C4 -176.94(17) . . . . ?
Se1 C6 C1 C2 177.6(2) . . . . ?
O1 C005 N1 C21 175.94(17) . . . . ?
O1 C005 N1 C25 2.0(2) . . . . ?
O1 C005 C7 C8 -123.22(17) . . . . ?
N1 C005 C7 C8 56.65(19) . . . . ?
N1 C21 C20 C15 69.09(16) . . . . ?
N1 C21 C20 C19 -111.79(15) . . . . ?
O2 C18 C19 C20 -179.52(17) . . . . ?
O2 C18 C17 C16 -179.25(16) . . . . ?
C005 N1 C21 C20 -70.26(16) . . . . ?
C005 N1 C25 C24 -61.21(19) . . . . ?
C005 N1 C25 C23 59.8(2) . . . . ?
C005 N1 C25 C26 179.8(2) . . . . ?
C005 C7 C8 C15 -17.0(2) . . . . ?
C005 C7 C8 C9 163.97(17) . . . . ?
C20 C15 C8 C7 -33.3(2) . . . . ?
C20 C15 C8 C9 145.77(16) . . . . ?
C20 C15 C16 C17 1.2(2) . . . . ?
C20 C21 N1 C25 103.55(16) . . . . ?
C20 C19 C18 C17 0.6(2) . . . . ?
C7 C005 N1 C21 -3.93(18) . . . . ?
C7 C005 N1 C25 -177.89(15) . . . . ?
C7 C8 C15 C16 150.17(18) . . . . ?
C7 C8 C9 C14 114.36(18) . . . . ?
C7 C8 C9 C10 -65.3(2) . . . . ?
C15 C20 C19 C18 -0.95(19) . . . . ?
C15 C8 C9 C14 -64.76(18) . . . . ?
C15 C8 C9 C10 115.57(18) . . . . ?
C15 C16 C17 C18 -1.6(2) . . . . ?
C8 C15 C20 C21 2.51(19) . . . . ?
C8 C15 C20 C19 -176.60(16) . . . . ?
C8 C15 C16 C17 177.85(17) . . . . ?
C8 C9 C14 C13 -178.08(18) . . . . ?
C8 C9 C10 C11 179.5(2) . . . . ?
C9 C8 C15 C16 -30.74(19) . . . . ?
C9 C14 C13 C12 -1.7(2) . . . . ?
C9 C10 C11 C12 -1.1(3) . . . . ?
C21 N1 C25 C24 125.1(2) . . . . ?
C21 N1 C25 C23 -113.9(2) . . . . ?
C21 N1 C25 C26 6.1(2) . . . . ?
C21 C20 C15 C16 179.14(16) . . . . ?
C21 C20 C19 C18 179.94(16) . . . . ?
C19 C20 C15 C16 0.02(19) . . . . ?
C19 C18 O2 C22 -2.0(2) . . . . ?
C19 C18 C17 C16 0.6(2) . . . . ?
C6 C5 C4 C3 -0.5(3) . . . . ?
C6 C1 C2 C3 -1.0(3) . . . . ?
C14 C9 C10 C11 -0.2(2) . . . . ?
C14 C13 C12 C11 0.4(3) . . . . ?
C17 C18 O2 C22 177.81(18) . . . . ?
C5 C6 C1 C2 0.7(2) . . . . ?
C5 C4 C3 C2 0.2(3) . . . . ?
C1 C6 C5 C4 0.0(2) . . . . ?
C1 C2 C3 C4 0.5(3) . . . . ?
C10 C9 C14 C13 1.6(2) . . . . ?
C10 C11 C12 C13 1.0(3) . . . . ?
